data_2008070
loop_
_publ_author_name
'Nissinen, Maija'
'Parzuchowski, Pawel'
'B\"ohmer, Volker'
'Rokicki, Gabriel'
'Rissanen, Kari'

_publ_section_title
;
 25,27-Dihydroxyethoxy-26,28-dipropoxy-<i>tert</i>-butylcalix[4]arene
;
_journal_issue 1
_journal_name_full 'Acta Crystallographica Section C'
_journal_page_first 104
_journal_page_last 106
_journal_paper_doi 10.1107/S0108270198010221
_journal_volume 55
_journal_year 1999
_chemical_formula_moiety 'C54 H76 O6'
_chemical_formula_sum 'C54 H76 O6'
_chemical_formula_weight 821.15
_chemical_name_systematic
;
 25,27-dihydroxyethoxy-26,28-dipropoxy-tert-butyl-calix[4]arene
;
_space_group_IT_number 14
_symmetry_cell_setting monoclinic
_symmetry_space_group_name_Hall '-P 2ybc'
_symmetry_space_group_name_H-M 'P 1 21/c 1'
_cell_angle_alpha 90.00
_cell_angle_beta 95.12(2)
_cell_angle_gamma 90.00
_cell_formula_units_Z 4
_cell_length_a 15.593(3)
_cell_length_b 15.596(9)
_cell_length_c 20.041(6)
_cell_measurement_reflns_used 25
_cell_measurement_temperature 173(2)
_cell_measurement_theta_max 19.54
_cell_measurement_theta_min 11.36
_cell_volume 4854(3)
_computing_cell_refinement 'CAD-4 Software'
_computing_data_collection 'CAD-4 Software (Enraf-Nonius, 1989)'
_computing_data_reduction 'XCAD4 in WinGX-97 (Farrugia, 1997)'
_computing_molecular_graphics 'ORTEPIII (Burnett & Johnson, 1996)'
_computing_publication_material WinGX-97
_computing_structure_refinement 'SHELXL97 (Sheldrick, 1997a)'
_computing_structure_solution 'SHELXS97 (Sheldrick, 1997b)'
_diffrn_ambient_temperature 173(2)
_diffrn_measurement_device_type 'Enraf Nonius CAD-4'
_diffrn_measurement_method \w/2\q
_diffrn_radiation_monochromator graphite
_diffrn_radiation_source 'fine-focus sealed tube'
_diffrn_radiation_type MoK\a
_diffrn_radiation_wavelength 0.71073
_diffrn_reflns_av_R_equivalents 0.015
_diffrn_reflns_av_sigmaI/netI 0.031
_diffrn_reflns_limit_h_max 18
_diffrn_reflns_limit_h_min 0
_diffrn_reflns_limit_k_max 18
_diffrn_reflns_limit_k_min 0
_diffrn_reflns_limit_l_max 23
_diffrn_reflns_limit_l_min -23
_diffrn_reflns_number 8852
_diffrn_reflns_theta_full 24.97
_diffrn_reflns_theta_max 25
_diffrn_reflns_theta_min 2.04
_diffrn_standards_decay_% 5
_diffrn_standards_interval_time 60
_diffrn_standards_number 2
_exptl_absorpt_coefficient_mu 0.071
_exptl_absorpt_correction_T_max 0.960
_exptl_absorpt_correction_T_min 0.918
_exptl_absorpt_correction_type '\y scan'
_exptl_absorpt_process_details '(North et al., 1968)'
_exptl_crystal_colour colourless
_exptl_crystal_density_diffrn 1.124
_exptl_crystal_density_meas ?
_exptl_crystal_description cubic
_exptl_crystal_F_000 1792
_exptl_crystal_size_max 0.6
_exptl_crystal_size_mid 0.6
_exptl_crystal_size_min 0.6
_refine_diff_density_max 0.741
_refine_diff_density_min -0.672
_refine_ls_extinction_method none
_refine_ls_goodness_of_fit_ref 1.093
_refine_ls_hydrogen_treatment 'H atoms constrained'
_refine_ls_matrix_type full
_refine_ls_number_parameters 580
_refine_ls_number_reflns 8519
_refine_ls_number_restraints 5
_refine_ls_restrained_S_all 1.101
_refine_ls_R_factor_all 0.075
_refine_ls_R_factor_gt 0.047
_refine_ls_shift/su_max 0.001
_refine_ls_shift/su_mean 0.000
_refine_ls_structure_factor_coef Fsqd
_refine_ls_weighting_details 'w = 1/[\s^2^(Fo^2^)+(0.0791P)^2^+1.2862P] where P=(Fo^2^+2Fc^2^)/3'
_refine_ls_weighting_scheme calc
_refine_ls_wR_factor_ref 0.140
_reflns_number_gt 6060
_reflns_number_total 8519
_reflns_threshold_expression I>2\s(I)
_cod_data_source_file fg1502.cif
_cod_data_source_block vb007
_cod_depositor_comments
;
The following automatic conversions were performed:

'_exptl_crystal_density_meas' value 'not measured' was changed to '?'
- the value is perceived as not measured.

Automatic conversion script
Id: cif_fix_values 3008 2015-01-20 13:52:24Z robertas 
;
_cod_original_sg_symbol_H-M 'P 21/c'
_cod_database_code 2008070
_cod_database_fobs_code 2008070

loop_
_symmetry_equiv_pos_as_xyz
'x, y, z'
'-x, y+1/2, -z+1/2'
'-x, -y, -z'
'x, -y-1/2, z-1/2'

loop_
_atom_site_label
_atom_site_fract_x
_atom_site_fract_y
_atom_site_fract_z
_atom_site_U_iso_or_equiv
_atom_site_adp_type
_atom_site_calc_flag
_atom_site_refinement_flags
_atom_site_occupancy
_atom_site_disorder_assembly
_atom_site_disorder_group
_atom_site_type_symbol
O1 0.24880(7) 0.65089(8) 0.32447(6) 0.0254(3) Uani d . 1 . . O
O2 0.21928(8) 0.73933(8) 0.16893(6) 0.0273(3) Uani d . 1 . . O
O3 0.05879(8) 0.86765(9) 0.14941(7) 0.0317(3) Uani d . 1 . . O
O4 0.09899(8) 0.80674(8) 0.30912(6) 0.0279(3) Uani d . 1 . . O
O5 0.03612(9) 0.69495(10) 0.15378(9) 0.0457(4) Uani d . 1 . . O
HO5 0.0534 0.7445 0.1577 0.069 Uiso calc R 1 . . H
C1 0.30409(11) 0.72124(11) 0.33367(9) 0.0224(4) Uani d . 1 . . C
C2 0.36921(11) 0.73183(11) 0.29124(9) 0.0230(4) Uani d . 1 . . C
C3 0.42643(11) 0.79961(12) 0.30303(9) 0.0251(4) Uani d . 1 . . C
H3 0.4701 0.8067 0.2748 0.030 Uiso calc R 1 . . H
C4 0.42104(12) 0.85722(11) 0.35532(9) 0.0254(4) Uani d . 1 . . C
C5 0.35292(11) 0.84586(12) 0.39482(9) 0.0259(4) Uani d . 1 . . C
H5 0.3470 0.8842 0.4297 0.031 Uiso calc R 1 . . H
C6 0.29375(11) 0.78020(11) 0.38461(9) 0.0232(4) Uani d . 1 . . C
C7 0.29437(11) 0.76385(12) 0.14218(9) 0.0237(4) Uani d . 1 . . C
C8 0.28992(11) 0.82515(12) 0.09134(9) 0.0247(4) Uani d . 1 . . C
C9 0.36551(11) 0.84650(12) 0.06370(9) 0.0262(4) Uani d . 1 . . C
H9 0.3634 0.8873 0.0297 0.031 Uiso calc R 1 . . H
C10 0.44435(11) 0.80929(11) 0.08482(9) 0.0246(4) Uani d . 1 . . C
C11 0.44621(11) 0.75120(11) 0.13778(9) 0.0246(4) Uani d . 1 . . C
H11 0.4985 0.7269 0.1537 0.029 Uiso calc R 1 . . H
C12 0.37208(11) 0.72843(11) 0.16754(9) 0.0233(4) Uani d . 1 . . C
C13 0.12001(11) 0.93152(12) 0.16335(9) 0.0239(4) Uani d . 1 . . C
C14 0.11208(11) 0.98708(12) 0.21700(9) 0.0245(4) Uani d . 1 . . C
C15 0.17001(12) 1.05491(12) 0.22633(9) 0.0277(4) Uani d . 1 . . C
H15 0.1644 1.0930 0.2614 0.033 Uiso calc R 1 . . H
C16 0.23581(12) 1.06751(12) 0.18512(9) 0.0287(4) Uani d . 1 . . C
C17 0.24502(12) 1.00650(12) 0.13584(9) 0.0282(4) Uani d . 1 . . C
H17 0.2909 1.0118 0.1095 0.034 Uiso calc R 1 . . H
C18 0.18913(11) 0.93810(12) 0.12406(9) 0.0257(4) Uani d . 1 . . C
C19 0.11456(11) 0.87485(11) 0.35332(9) 0.0234(4) Uani d . 1 . . C
C20 0.16552(11) 0.86187(11) 0.41310(9) 0.0236(4) Uani d . 1 . . C
C21 0.17696(11) 0.93070(12) 0.45774(9) 0.0252(4) Uani d . 1 . . C
H21 0.2098 0.9222 0.4982 0.030 Uiso calc R 1 . . H
C22 0.14148(11) 1.01094(12) 0.44423(9) 0.0251(4) Uani d . 1 . . C
C23 0.09605(11) 1.02268(12) 0.38156(9) 0.0253(4) Uani d . 1 . . C
H23 0.0738 1.0766 0.3704 0.030 Uiso calc R 1 . . H
C24 0.08304(11) 0.95640(12) 0.33532(9) 0.0249(4) Uani d . 1 . . C
C25 0.37674(12) 0.67450(11) 0.23066(9) 0.0246(4) Uani d . 1 . . C
H25A 0.4310 0.6437 0.2357 0.030 Uiso calc R 1 . . H
H25B 0.3304 0.6328 0.2275 0.030 Uiso calc R 1 . . H
C26 0.20615(12) 0.87136(13) 0.07145(9) 0.0285(4) Uani d . 1 . . C
H26A 0.1592 0.8304 0.0671 0.034 Uiso calc R 1 . . H
H26B 0.2093 0.8991 0.0284 0.034 Uiso calc R 1 . . H
C27 0.04304(11) 0.97468(13) 0.26501(9) 0.0269(4) Uani d . 1 . . C
H27A 0.0079 1.0260 0.2654 0.032 Uiso calc R 1 . . H
H27B 0.0060 0.9273 0.2498 0.032 Uiso calc R 1 . . H
C28 0.21640(11) 0.77947(12) 0.42636(9) 0.0253(4) Uani d . 1 . . C
H28A 0.1801 0.7303 0.4143 0.030 Uiso calc R 1 . . H
H28B 0.2359 0.7753 0.4736 0.030 Uiso calc R 1 . . H
C29 0.28326(14) 0.57695(13) 0.36067(11) 0.0368(5) Uani d . 1 . . C
H29A 0.2843 0.5875 0.4084 0.044 Uiso calc R 1 . . H
H29B 0.3420 0.5671 0.3501 0.044 Uiso calc R 1 . . H
C30 0.22984(15) 0.49875(14) 0.34276(13) 0.0464(6) Uani d . 1 . . C
H30A 0.2471 0.4535 0.3743 0.056 Uiso calc R 1 . . H
H30B 0.1700 0.5121 0.3477 0.056 Uiso calc R 1 . . H
C31 0.2368(2) 0.46593(17) 0.27312(16) 0.0665(8) Uani d . 1 . . C
H31A 0.2162 0.5088 0.2413 0.100 Uiso calc R 1 . . H
H31B 0.2028 0.4149 0.2662 0.100 Uiso calc R 1 . . H
H31C 0.2959 0.4531 0.2674 0.100 Uiso calc R 1 . . H
C32 0.18422(13) 0.66302(13) 0.13686(10) 0.0341(5) Uani d . 1 . . C
H32A 0.2262 0.6170 0.1416 0.041 Uiso calc R 1 . . H
H32B 0.1699 0.6736 0.0895 0.041 Uiso calc R 1 . . H
C33 0.10513(13) 0.63830(14) 0.16927(11) 0.0376(5) Uani d . 1 . . C
H33A 0.0878 0.5810 0.1548 0.045 Uiso calc R 1 . . H
H33B 0.1185 0.6369 0.2175 0.045 Uiso calc R 1 . . H
C34 -0.01935(14) 0.89485(18) 0.11589(10) 0.0570(7) Uani d D 1 . . C
H34A -0.0285 0.9548 0.1261 0.068 Uiso calc R 1 A 1 H
H34B -0.0661 0.8622 0.1322 0.068 Uiso calc R 1 A 1 H
C35 -0.02130(18) 0.8839(2) 0.03975(10) 0.0448(9) Uani d PD 0.792(6) B 1 C
H35A -0.0064 0.8254 0.0289 0.054 Uiso calc PR 0.792(6) B 1 H
H35B 0.0199 0.9222 0.0218 0.054 Uiso calc PR 0.792(6) B 1 H
C35B -0.0888(6) 0.8513(7) 0.0680(6) 0.067(5) Uani d PD 0.208(6) B 2 C
H35C -0.0671 0.7969 0.0533 0.080 Uiso calc PR 0.208(6) B 2 H
H35D -0.1391 0.8399 0.0918 0.080 Uiso calc PR 0.208(6) B 2 H
C36 -0.1138(2) 0.9052(2) 0.00914(14) 0.0745(9) Uani d . 1 . . C
H36A -0.1169 0.8985 -0.0386 0.112 Uiso calc R 1 C 1 H
H36B -0.1277 0.9633 0.0199 0.112 Uiso calc R 1 C 1 H
H36C -0.1541 0.8670 0.0273 0.112 Uiso calc R 1 C 1 H
C37 0.01519(14) 0.76941(15) 0.31093(12) 0.0453(6) Uani d D 1 . . C
H37A -0.0034 0.7468 0.2669 0.054 Uiso calc R 1 D 1 H
H37B -0.0251 0.8140 0.3210 0.054 Uiso calc R 1 D 1 H
O6 0.06611(11) 0.63095(11) 0.34668(10) 0.0487(5) Uani d P 0.899(3) E 1 O
H6 0.1130 0.6494 0.3377 0.073 Uiso calc PR 0.899(3) E 1 H
C38 0.01194(16) 0.70027(16) 0.36045(14) 0.0426(6) Uani d P 0.899(3) E 1 C
H38A 0.0294 0.7227 0.4047 0.051 Uiso calc PR 0.899(3) E 1 H
H38B -0.0468 0.6799 0.3604 0.051 Uiso calc PR 0.899(3) E 1 H
O6B -0.0830(8) 0.7725(10) 0.2432(6) 0.040(4) Uani d PD 0.101(3) E 2 O
H6B -0.0406 0.7461 0.2330 0.061 Uiso calc PR 0.101(3) E 2 H
C38B -0.0828(2) 0.7750(15) 0.3146(9) 0.0426(6) Uani d PD 0.101(3) E 2 C
H38C -0.1085 0.7255 0.3343 0.051 Uiso calc PR 0.101(3) E 2 H
H38D -0.1029 0.8284 0.3325 0.051 Uiso calc PR 0.101(3) E 2 H
C39 0.48432(13) 0.93141(13) 0.36986(10) 0.0326(4) Uani d . 1 . . C
C40 0.54594(16) 0.94150(15) 0.31550(12) 0.0478(6) Uani d . 1 . . C
H40A 0.5802 0.8906 0.3135 0.072 Uiso calc R 1 . . H
H40B 0.5829 0.9899 0.3257 0.072 Uiso calc R 1 . . H
H40C 0.5136 0.9504 0.2730 0.072 Uiso calc R 1 . . H
C41 0.53751(15) 0.91530(15) 0.43677(12) 0.0463(6) Uani d . 1 . . C
H41A 0.5709 0.8640 0.4336 0.070 Uiso calc R 1 . . H
H41B 0.4996 0.9088 0.4716 0.070 Uiso calc R 1 . . H
H41C 0.5754 0.9630 0.4470 0.070 Uiso calc R 1 . . H
C42 0.43395(17) 1.01558(14) 0.37505(13) 0.0471(6) Uani d . 1 . . C
H42A 0.4736 1.0627 0.3805 0.071 Uiso calc R 1 . . H
H42B 0.4005 1.0129 0.4129 0.071 Uiso calc R 1 . . H
H42C 0.3964 1.0237 0.3349 0.071 Uiso calc R 1 . . H
C43 0.52541(12) 0.83663(13) 0.05267(10) 0.0302(4) Uani d . 1 . . C
C44 0.50917(14) 0.83291(15) -0.02362(10) 0.0411(5) Uani d . 1 . . C
H44A 0.5610 0.8478 -0.0434 0.062 Uiso calc R 1 . . H
H44B 0.4644 0.8727 -0.0383 0.062 Uiso calc R 1 . . H
H44C 0.4919 0.7759 -0.0371 0.062 Uiso calc R 1 . . H
C45 0.54653(15) 0.92895(15) 0.07412(12) 0.0450(5) Uani d . 1 . . C
H45A 0.5601 0.9310 0.1218 0.067 Uiso calc R 1 . . H
H45B 0.4977 0.9650 0.0619 0.067 Uiso calc R 1 . . H
H45C 0.5950 0.9488 0.0521 0.067 Uiso calc R 1 . . H
C46 0.60250(13) 0.77981(16) 0.07409(13) 0.0484(6) Uani d . 1 . . C
H46A 0.6167 0.7853 0.1215 0.073 Uiso calc R 1 . . H
H46B 0.6509 0.7972 0.0509 0.073 Uiso calc R 1 . . H
H46C 0.5885 0.7212 0.0634 0.073 Uiso calc R 1 . . H
C47 0.29510(14) 1.14614(14) 0.19081(10) 0.0385(5) Uani d . 1 . . C
C48 0.27323(16) 1.20297(15) 0.12893(13) 0.0528(6) Uani d . 1 . . C
H48A 0.2149 1.2227 0.1286 0.079 Uiso calc R 1 . . H
H48B 0.2797 1.1703 0.0891 0.079 Uiso calc R 1 . . H
H48C 0.3115 1.2513 0.1305 0.079 Uiso calc R 1 . . H
C49 0.38939(15) 1.11913(18) 0.19172(13) 0.0522(6) Uani d . 1 . . C
H49A 0.4253 1.1692 0.1938 0.078 Uiso calc R 1 . . H
H49B 0.3977 1.0875 0.1517 0.078 Uiso calc R 1 . . H
H49C 0.4044 1.0837 0.2302 0.078 Uiso calc R 1 . . H
C50 0.2847(2) 1.19866(18) 0.25374(14) 0.0640(8) Uani d . 1 . . C
H50A 0.2976 1.1634 0.2926 0.096 Uiso calc R 1 . . H
H50B 0.2266 1.2191 0.2529 0.096 Uiso calc R 1 . . H
H50C 0.3235 1.2466 0.2554 0.096 Uiso calc R 1 . . H
C51 0.15271(12) 1.08663(12) 0.49310(10) 0.0307(4) Uani d . 1 . . C
C52 0.20486(19) 1.15655(16) 0.46197(13) 0.0583(7) Uani d . 1 . . C
H52A 0.1751 1.1749 0.4204 0.087 Uiso calc R 1 . . H
H52B 0.2604 1.1343 0.4538 0.087 Uiso calc R 1 . . H
H52C 0.2119 1.2044 0.4921 0.087 Uiso calc R 1 . . H
C53 0.19953(17) 1.06081(16) 0.56021(12) 0.0519(6) Uani d . 1 . . C
H53A 0.2035 1.1094 0.5897 0.078 Uiso calc R 1 . . H
H53B 0.2563 1.0410 0.5533 0.078 Uiso calc R 1 . . H
H53C 0.1682 1.0158 0.5798 0.078 Uiso calc R 1 . . H
C54 0.06505(15) 1.12212(16) 0.50707(12) 0.0467(6) Uani d . 1 . . C
H54A 0.0332 1.0787 0.5282 0.070 Uiso calc R 1 . . H
H54B 0.0340 1.1390 0.4657 0.070 Uiso calc R 1 . . H
H54C 0.0728 1.1709 0.5362 0.070 Uiso calc R 1 . . H

loop_
_atom_site_aniso_label
_atom_site_aniso_U_11
_atom_site_aniso_U_22
_atom_site_aniso_U_33
_atom_site_aniso_U_12
_atom_site_aniso_U_13
_atom_site_aniso_U_23
O1 0.0243(6) 0.0210(6) 0.0311(7) -0.0009(5) 0.0042(5) 0.0015(5)
O2 0.0216(6) 0.0323(7) 0.0291(7) -0.0044(5) 0.0083(5) -0.0077(6)
O3 0.0203(6) 0.0371(8) 0.0370(7) -0.0004(6) -0.0014(5) -0.0094(6)
O4 0.0266(7) 0.0278(7) 0.0299(7) -0.0005(5) 0.0060(5) -0.0066(5)
O5 0.0288(8) 0.0379(8) 0.0707(11) -0.0050(6) 0.0054(7) -0.0054(8)
C1 0.0205(8) 0.0198(9) 0.0267(9) 0.0019(7) 0.0002(7) 0.0039(7)
C2 0.0245(9) 0.0198(9) 0.0248(9) 0.0052(7) 0.0029(7) 0.0026(7)
C3 0.0232(9) 0.0257(10) 0.0271(9) 0.0022(7) 0.0062(7) 0.0036(8)
C4 0.0270(9) 0.0219(9) 0.0271(9) 0.0011(7) 0.0008(7) 0.0029(7)
C5 0.0283(9) 0.0241(9) 0.0254(9) 0.0042(8) 0.0032(7) -0.0010(7)
C6 0.0237(9) 0.0244(9) 0.0216(9) 0.0057(7) 0.0028(7) 0.0039(7)
C7 0.0224(9) 0.0258(9) 0.0236(9) -0.0027(7) 0.0053(7) -0.0075(7)
C8 0.0226(9) 0.0293(10) 0.0221(9) 0.0025(8) 0.0012(7) -0.0069(7)
C9 0.0296(10) 0.0255(10) 0.0239(9) 0.0004(8) 0.0046(7) 0.0001(8)
C10 0.0238(9) 0.0240(9) 0.0265(9) -0.0014(7) 0.0050(7) -0.0048(7)
C11 0.0208(9) 0.0231(9) 0.0300(10) 0.0026(7) 0.0033(7) -0.0027(7)
C12 0.0257(9) 0.0202(9) 0.0243(9) -0.0006(7) 0.0037(7) -0.0048(7)
C13 0.0204(9) 0.0254(9) 0.0252(9) 0.0044(7) -0.0020(7) 0.0012(7)
C14 0.0224(9) 0.0269(9) 0.0240(9) 0.0072(7) 0.0004(7) 0.0029(7)
C15 0.0320(10) 0.0252(10) 0.0256(9) 0.0036(8) 0.0013(8) -0.0009(8)
C16 0.0299(10) 0.0284(10) 0.0273(10) -0.0008(8) -0.0006(8) 0.0060(8)
C17 0.0247(9) 0.0344(11) 0.0261(9) 0.0023(8) 0.0054(7) 0.0050(8)
C18 0.0241(9) 0.0309(10) 0.0213(9) 0.0070(8) -0.0026(7) 0.0027(8)
C19 0.0209(9) 0.0254(9) 0.0251(9) -0.0008(7) 0.0084(7) -0.0041(7)
C20 0.0216(9) 0.0245(9) 0.0259(9) -0.0004(7) 0.0095(7) 0.0002(7)
C21 0.0220(9) 0.0304(10) 0.0241(9) 0.0008(8) 0.0061(7) 0.0002(8)
C22 0.0202(9) 0.0278(10) 0.0283(9) -0.0019(7) 0.0073(7) -0.0016(8)
C23 0.0218(9) 0.0227(9) 0.0325(10) 0.0030(7) 0.0085(7) -0.0002(8)
C24 0.0186(8) 0.0300(10) 0.0269(9) 0.0015(7) 0.0072(7) 0.0005(8)
C25 0.0253(9) 0.0203(9) 0.0289(10) 0.0013(7) 0.0065(7) -0.0023(7)
C26 0.0238(9) 0.0376(11) 0.0240(9) 0.0053(8) 0.0015(7) -0.0023(8)
C27 0.0211(9) 0.0312(10) 0.0285(10) 0.0057(8) 0.0026(7) -0.0023(8)
C28 0.0259(9) 0.0257(9) 0.0252(9) 0.0001(7) 0.0071(7) 0.0008(8)
C29 0.0378(11) 0.0275(11) 0.0453(12) 0.0017(9) 0.0052(9) 0.0086(9)
C30 0.0397(12) 0.0305(12) 0.0703(16) -0.0034(9) 0.0115(11) 0.0094(11)
C31 0.0753(19) 0.0409(15) 0.083(2) -0.0087(13) 0.0052(15) -0.0098(14)
C32 0.0296(10) 0.0363(11) 0.0369(11) -0.0096(9) 0.0065(8) -0.0090(9)
C33 0.0303(11) 0.0370(12) 0.0464(12) -0.0057(9) 0.0085(9) -0.0012(10)
C34 0.0307(12) 0.0625(16) 0.0735(17) 0.0144(11) -0.0201(11) -0.0272(14)
C35 0.0416(18) 0.0499(18) 0.0410(17) 0.0104(14) -0.0065(13) -0.0028(13)
C35B 0.078(10) 0.051(8) 0.076(10) 0.026(7) 0.028(8) 0.002(7)
C36 0.085(2) 0.075(2) 0.0557(17) 0.0234(17) -0.0379(15) -0.0056(15)
C37 0.0386(12) 0.0452(13) 0.0534(14) -0.0112(10) 0.0111(10) -0.0199(11)
O6 0.0389(10) 0.0339(9) 0.0755(13) -0.0031(8) 0.0170(9) -0.0034(9)
C38 0.0343(13) 0.0385(14) 0.0564(15) -0.0025(11) 0.0120(11) -0.0060(12)
O6B 0.024(7) 0.055(10) 0.042(8) -0.009(7) 0.001(6) -0.011(7)
C38B 0.0343(13) 0.0385(14) 0.0564(15) -0.0025(11) 0.0120(11) -0.0060(12)
C39 0.0338(11) 0.0260(10) 0.0388(11) -0.0058(8) 0.0074(9) -0.0024(8)
C40 0.0500(14) 0.0391(13) 0.0573(14) -0.0190(11) 0.0207(11) -0.0048(11)
C41 0.0392(12) 0.0444(13) 0.0544(14) -0.0137(10) -0.0016(10) -0.0059(11)
C42 0.0614(15) 0.0259(11) 0.0556(14) -0.0039(10) 0.0137(12) -0.0003(10)
C43 0.0256(9) 0.0314(10) 0.0346(10) -0.0013(8) 0.0085(8) 0.0038(8)
C44 0.0385(12) 0.0488(13) 0.0384(12) -0.0014(10) 0.0175(9) 0.0011(10)
C45 0.0409(12) 0.0422(13) 0.0525(14) -0.0132(10) 0.0074(10) -0.0013(11)
C46 0.0266(11) 0.0589(15) 0.0624(15) 0.0067(10) 0.0191(10) 0.0204(12)
C47 0.0425(12) 0.0365(12) 0.0358(11) -0.0111(9) -0.0011(9) 0.0055(9)
C48 0.0539(14) 0.0413(13) 0.0611(15) -0.0143(11) -0.0073(12) 0.0207(12)
C49 0.0401(13) 0.0632(16) 0.0512(14) -0.0164(12) -0.0067(10) 0.0173(12)
C50 0.0810(19) 0.0498(16) 0.0617(17) -0.0319(14) 0.0087(14) -0.0135(13)
C51 0.0332(10) 0.0279(10) 0.0316(10) -0.0022(8) 0.0057(8) -0.0054(8)
C52 0.0771(18) 0.0420(14) 0.0594(16) -0.0272(13) 0.0258(14) -0.0158(12)
C53 0.0652(16) 0.0419(13) 0.0458(13) 0.0045(12) -0.0098(12) -0.0158(11)
C54 0.0461(13) 0.0484(14) 0.0467(13) 0.0080(11) 0.0099(10) -0.0205(11)

loop_
_atom_type_symbol
_atom_type_description
_atom_type_scat_dispersion_real
_atom_type_scat_dispersion_imag
_atom_type_scat_source
O O 0.0106 0.0060 'International Tables Vol C Tables 4.2.6.8 and 6.1.1.4'
C C 0.0033 0.0016 'International Tables Vol C Tables 4.2.6.8 and 6.1.1.4'
H H 0.0000 0.0000 'International Tables Vol C Tables 4.2.6.8 and 6.1.1.4'

loop_
_geom_angle_atom_site_label_1
_geom_angle_atom_site_label_2
_geom_angle_atom_site_label_3
_geom_angle
_geom_angle_publ_flag
C1 O1 C29 111.35(14) no
C7 O2 C32 110.90(13) no
C13 O3 C34 115.51(17) no
C19 O4 C37 113.68(14) no
C2 C1 C6 120.52(16) no
C2 C1 O1 119.20(15) yes
C6 C1 O1 120.28(15) yes
C3 C2 C1 118.61(16) no
C3 C2 C25 119.25(16) no
C1 C2 C25 122.06(16) no
C4 C3 C2 122.62(17) no
C3 C4 C5 116.60(17) no
C3 C4 C39 123.44(17) no
C5 C4 C39 119.96(16) no
C6 C5 C4 122.94(17) no
C5 C6 C1 118.56(16) no
C5 C6 C28 118.28(16) no
C1 C6 C28 123.01(16) no
O2 C7 C12 119.32(16) yes
O2 C7 C8 118.92(15) yes
C12 C7 C8 121.74(16) no
C9 C8 C7 117.89(16) no
C9 C8 C26 121.64(17) no
C7 C8 C26 120.29(16) no
C8 C9 C10 122.54(17) no
C9 C10 C11 117.44(16) no
C9 C10 C43 119.78(16) no
C11 C10 C43 122.69(16) no
C12 C11 C10 122.00(16) no
C7 C12 C11 118.22(16) no
C7 C12 C25 120.16(16) no
C11 C12 C25 121.27(16) no
O3 C13 C18 119.40(16) yes
O3 C13 C14 119.55(16) yes
C18 C13 C14 121.04(17) no
C15 C14 C13 118.31(17) no
C15 C14 C27 119.97(16) no
C13 C14 C27 121.72(17) no
C16 C15 C14 122.20(17) no
C15 C16 C17 117.09(18) no
C15 C16 C47 122.81(18) no
C17 C16 C47 120.07(17) no
C18 C17 C16 123.10(17) no
C17 C18 C13 117.84(17) no
C17 C18 C26 119.96(17) no
C13 C18 C26 122.17(17) no
O4 C19 C20 119.41(16) yes
O4 C19 C24 119.52(15) yes
C20 C19 C24 120.97(16) no
C19 C20 C21 117.99(16) no
C19 C20 C28 121.47(16) no
C21 C20 C28 120.13(16) no
C22 C21 C20 122.86(17) no
C21 C22 C23 117.09(17) no
C21 C22 C51 123.35(17) no
C23 C22 C51 119.52(16) no
C24 C23 C22 122.23(17) no
C23 C24 C19 118.47(17) no
C23 C24 C27 120.19(17) no
C19 C24 C27 121.09(16) no
C12 C25 C2 109.80(14) yes
C8 C26 C18 110.05(15) yes
C24 C27 C14 110.90(14) yes
C20 C28 C6 108.84(14) yes
O1 C29 C30 110.83(17) no
C31 C30 C29 114.5(2) no
O2 C32 C33 108.36(16) no
O5 C33 C32 112.76(18) no
O3 C34 C35 112.46(18) no
O3 C34 C35B 134.2(5) no
C35 C34 C35B 51.7(5) no
C34 C35 C36 107.7(2) no
C36 C35B C34 111.7(7) no
C35B C36 C35 52.5(4) no
O4 C37 C38 113.7(2) no
O4 C37 C38B 152.8(9) no
C38 C37 C38B 85.1(8) no
O6 C38 C37 111.8(2) no
O6B C38B C37 82.1(8) no
C40 C39 C4 112.25(17) no
C40 C39 C41 108.41(18) no
C4 C39 C41 109.37(16) no
C40 C39 C42 108.58(18) no
C4 C39 C42 109.48(17) no
C41 C39 C42 108.69(18) no
C46 C43 C44 108.40(18) no
C46 C43 C10 112.34(16) no
C44 C43 C10 109.96(16) no
C46 C43 C45 108.87(18) no
C44 C43 C45 109.21(17) no
C10 C43 C45 108.01(16) no
C50 C47 C49 108.1(2) no
C50 C47 C16 112.54(18) no
C49 C47 C16 110.70(19) no
C50 C47 C48 109.0(2) no
C49 C47 C48 108.21(19) no
C16 C47 C48 108.18(17) no
C54 C51 C53 107.48(18) no
C54 C51 C52 109.57(19) no
C53 C51 C52 108.6(2) no
C54 C51 C22 110.10(16) no
C53 C51 C22 112.21(17) no
C52 C51 C22 108.88(16) no

loop_
_geom_bond_atom_site_label_1
_geom_bond_atom_site_label_2
_geom_bond_site_symmetry_2
_geom_bond_distance
_geom_bond_publ_flag
O1 C1 . 1.397(2) yes
O1 C29 . 1.441(2) no
O2 C7 . 1.384(2) yes
O2 C32 . 1.437(2) no
O3 C13 . 1.391(2) yes
O3 C34 . 1.403(2) no
O4 C19 . 1.391(2) yes
O4 C37 . 1.434(2) no
O5 C33 . 1.406(3) no
C1 C2 . 1.391(2) no
C1 C6 . 1.394(3) no
C2 C3 . 1.390(3) no
C2 C25 . 1.521(2) no
C3 C4 . 1.389(3) no
C4 C5 . 1.392(3) no
C4 C39 . 1.532(3) no
C5 C6 . 1.381(3) no
C6 C28 . 1.528(2) no
C7 C12 . 1.386(3) no
C7 C8 . 1.394(3) no
C8 C9 . 1.387(3) no
C8 C26 . 1.514(2) no
C9 C10 . 1.391(3) no
C10 C11 . 1.394(3) no
C10 C43 . 1.530(2) no
C11 C12 . 1.393(3) no
C12 C25 . 1.515(3) no
C13 C18 . 1.394(3) no
C13 C14 . 1.395(3) no
C14 C15 . 1.393(3) no
C14 C27 . 1.519(3) no
C15 C16 . 1.387(3) no
C16 C17 . 1.388(3) no
C16 C47 . 1.534(3) no
C17 C18 . 1.384(3) no
C18 C26 . 1.522(3) no
C19 C20 . 1.392(3) no
C19 C24 . 1.399(3) no
C20 C21 . 1.399(3) no
C20 C28 . 1.521(3) no
C21 C22 . 1.385(3) no
C22 C23 . 1.398(3) no
C22 C51 . 1.534(3) no
C23 C24 . 1.391(3) no
C24 C27 . 1.516(3) no
C29 C30 . 1.502(3) no
C30 C31 . 1.500(4) no
C32 C33 . 1.495(3) no
C34 C35 . 1.5330(11) no
C34 C35B . 1.5386(11) no
C35 C36 . 1.552(4) no
C35B C36 . 1.473(13) no
C37 C38 . 1.469(4) no
C37 C38B . 1.5394(11) no
O6 C38 . 1.414(3) no
O6B C38B . 1.432(16) no
C39 C40 . 1.524(3) no
C39 C41 . 1.533(3) no
C39 C42 . 1.538(3) no
C43 C46 . 1.524(3) no
C43 C44 . 1.528(3) no
C43 C45 . 1.530(3) no
C47 C50 . 1.524(3) no
C47 C49 . 1.528(3) no
C47 C48 . 1.538(3) no
C51 C54 . 1.524(3) no
C51 C53 . 1.526(3) no
C51 C52 . 1.526(3) no

loop_
_geom_hbond_atom_site_label_D
_geom_hbond_atom_site_label_H
_geom_hbond_atom_site_label_A
_geom_hbond_distance_DH
_geom_hbond_distance_HA
_geom_hbond_distance_DA
_geom_hbond_angle_DHA
_geom_hbond_publ_flag
O5 HO5 O3 0.82 1.93 2.719(3) 161.1 yes
O6 H6 O1 0.82 2.16 2.939(2) 159.1 yes
O6B H6B O5 0.82 2.22 2.952(14) 148.9 yes

loop_
_geom_torsion_atom_site_label_1
_geom_torsion_atom_site_label_2
_geom_torsion_atom_site_label_3
_geom_torsion_atom_site_label_4
_geom_torsion
_geom_torsion_publ_flag
C29 O1 C1 C2 87.57(19) no
C29 O1 C1 C6 -92.71(19) no
C6 C1 C2 C3 3.5(3) no
O1 C1 C2 C3 -176.80(15) no
C6 C1 C2 C25 -173.35(16) yes
O1 C1 C2 C25 6.4(2) no
C1 C2 C3 C4 -0.2(3) no
C25 C2 C3 C4 176.76(16) no
C2 C3 C4 C5 -2.2(3) no
C2 C3 C4 C39 178.94(17) no
C3 C4 C5 C6 1.3(3) no
C39 C4 C5 C6 -179.77(17) no
C4 C5 C6 C1 1.9(3) no
C4 C5 C6 C28 -173.75(16) no
C2 C1 C6 C5 -4.3(2) no
O1 C1 C6 C5 175.99(15) no
C2 C1 C6 C28 171.09(16) yes
O1 C1 C6 C28 -8.6(2) no
C32 O2 C7 C12 -86.1(2) no
C32 O2 C7 C8 95.35(19) no
O2 C7 C8 C9 -177.78(15) no
C12 C7 C8 C9 3.7(3) no
O2 C7 C8 C26 7.0(2) no
C12 C7 C8 C26 -171.54(16) yes
C7 C8 C9 C10 0.0(3) no
C26 C8 C9 C10 175.13(17) no
C8 C9 C10 C11 -2.7(3) no
C8 C9 C10 C43 -179.29(16) no
C9 C10 C11 C12 2.1(3) no
C43 C10 C11 C12 178.50(17) no
O2 C7 C12 C11 177.14(15) no
C8 C7 C12 C11 -4.3(3) no
O2 C7 C12 C25 -9.5(2) no
C8 C7 C12 C25 168.98(16) yes
C10 C11 C12 C7 1.4(3) no
C10 C11 C12 C25 -171.87(16) no
C34 O3 C13 C18 -103.07(19) no
C34 O3 C13 C14 77.9(2) no
O3 C13 C14 C15 -174.59(15) no
C18 C13 C14 C15 6.4(3) no
O3 C13 C14 C27 6.0(2) no
C18 C13 C14 C27 -173.01(16) yes
C13 C14 C15 C16 -1.4(3) no
C27 C14 C15 C16 178.01(17) no
C14 C15 C16 C17 -3.6(3) no
C14 C15 C16 C47 174.44(17) no
C15 C16 C17 C18 3.9(3) no
C47 C16 C17 C18 -174.15(17) no
C16 C17 C18 C13 0.8(3) no
C16 C17 C18 C26 -176.90(17) no
O3 C13 C18 C17 174.91(15) no
C14 C13 C18 C17 -6.1(3) no
O3 C13 C18 C26 -7.4(2) no
C14 C13 C18 C26 171.54(16) yes
C37 O4 C19 C20 102.56(19) no
C37 O4 C19 C24 -81.2(2) no
O4 C19 C20 C21 -177.35(15) no
C24 C19 C20 C21 6.4(2) no
O4 C19 C20 C28 10.1(2) no
C24 C19 C20 C28 -166.16(16) yes
C19 C20 C21 C22 -1.5(3) no
C28 C20 C21 C22 171.24(16) no
C20 C21 C22 C23 -3.1(3) no
C20 C21 C22 C51 179.29(16) no
C21 C22 C23 C24 2.9(3) no
C51 C22 C23 C24 -179.42(16) no
C22 C23 C24 C19 1.9(3) no
C22 C23 C24 C27 -172.48(16) no
O4 C19 C24 C23 177.13(15) no
C20 C19 C24 C23 -6.7(2) no
O4 C19 C24 C27 -8.6(2) no
C20 C19 C24 C27 167.66(16) yes
C7 C12 C25 C2 -72.9(2) no
C11 C12 C25 C2 100.19(19) no
C3 C2 C25 C12 -55.6(2) no
C1 C2 C25 C12 121.20(18) no
C9 C8 C26 C18 -100.1(2) no
C7 C8 C26 C18 75.0(2) no
C17 C18 C26 C8 63.4(2) no
C13 C18 C26 C8 -114.21(19) no
C23 C24 C27 C14 95.58(19) no
C19 C24 C27 C14 -78.6(2) no
C15 C14 C27 C24 -62.9(2) no
C13 C14 C27 C24 116.50(18) no
C19 C20 C28 C6 74.0(2) no
C21 C20 C28 C6 -98.48(18) no
C5 C6 C28 C20 59.6(2) no
C1 C6 C28 C20 -115.85(18) no
C1 O1 C29 C30 -171.95(16) no
O1 C29 C30 C31 70.2(3) no
C7 O2 C32 C33 178.22(16) no
O2 C32 C33 O5 70.6(2) no
C13 O3 C34 C35 94.6(2) no
C13 O3 C34 C35B 152.4(8) no
O3 C34 C35 C36 173.1(2) no
C35B C34 C35 C36 43.7(6) no
O3 C34 C35B C36 -133.1(6) no
C35 C34 C35B C36 -48.3(6) no
C34 C35B C36 C35 46.8(5) no
C34 C35 C36 C35B -45.6(5) no
C19 O4 C37 C38 -88.9(2) no
C19 O4 C37 C38B 41.6(15) no
O4 C37 C38 O6 -61.5(3) no
C38B C37 C38 O6 138.9(8) no
O4 C37 C38B O6B 93.5(16) no
C38 C37 C38B O6B -130.9(11) no
C3 C4 C39 C40 7.4(3) no
C5 C4 C39 C40 -171.41(18) no
C3 C4 C39 C41 -112.9(2) no
C5 C4 C39 C41 68.2(2) no
C3 C4 C39 C42 128.1(2) no
C5 C4 C39 C42 -50.8(2) no
C9 C10 C43 C46 -171.11(18) no
C11 C10 C43 C46 12.5(3) no
C9 C10 C43 C44 -50.3(2) no
C11 C10 C43 C44 133.35(19) no
C9 C10 C43 C45 68.8(2) no
C11 C10 C43 C45 -107.6(2) no
C15 C16 C47 C50 10.7(3) no
C17 C16 C47 C50 -171.3(2) no
C15 C16 C47 C49 131.8(2) no
C17 C16 C47 C49 -50.2(2) no
C15 C16 C47 C48 -109.8(2) no
C17 C16 C47 C48 68.2(2) no
C21 C22 C51 C54 -125.2(2) no
C23 C22 C51 C54 57.2(2) no
C21 C22 C51 C53 -5.6(3) no
C23 C22 C51 C53 176.85(18) no
C21 C22 C51 C52 114.6(2) no
C23 C22 C51 C52 -63.0(2) no
